data_7211293
loop_
_publ_author_name
'Edkins, Robert M.'
'Probert, Michael R.'
'Fucke, Katharina'
'Robertson, Craig M.'
'Howard, Judith A. K.'
'Beeby, Andrew'

_publ_section_title
;
 The formation of peroxide degradation products of photochromic
 triphenylimidazolyl radical-dimers.
;
_journal_issue 20
_journal_name_full 'Physical chemistry chemical physics : PCCP'
_journal_page_first 7848
_journal_page_last 7853
_journal_paper_doi 10.1039/c3cp50757b
_journal_volume 15
_journal_year 2013
_chemical_formula_moiety 'C50 H46 N4 O2'
_chemical_formula_sum 'C50 H46 N4 O2'
_chemical_formula_weight 734.91
_chemical_name_systematic
;
?
;
_space_group_crystal_system monoclinic
_space_group_IT_number 15
_space_group_name_Hall '-C 2yc'
_space_group_name_H-M_alt 'C 1 2/c 1'
_symmetry_space_group_name_Hall '-C 2yc'
_symmetry_space_group_name_H-M 'C 1 2/c 1'
_atom_sites_solution_hydrogens geom
_atom_sites_solution_primary direct
_atom_sites_solution_secondary difmap
_audit_creation_date 2012-05-11
_audit_creation_method
;
Olex2 1.1
(compiled Nov 1 2011 20:42:30, GUI svn.r3906)
;
_cell_angle_alpha 90.00
_cell_angle_beta 102.4180(10)
_cell_angle_gamma 90.00
_cell_formula_units_Z 4
_cell_length_a 18.7885(5)
_cell_length_b 10.0808(3)
_cell_length_c 21.5264(5)
_cell_measurement_reflns_used 9922
_cell_measurement_temperature 100.00
_cell_measurement_theta_max 67.757
_cell_measurement_theta_min 4.206
_cell_volume 3981.78(18)
_computing_cell_refinement 'SAINT v7.60A (Bruker, 2009)'
_computing_data_collection 'PROTEUM2 (Bruker, 2010)'
_computing_data_reduction 'SAINT v7.60A (Bruker, 2009)'
_computing_molecular_graphics
;
O. V. Dolomanov, L. J. Bourhis, R. J. Gildea, J. A. K. Howard and H. Puschmann,
OLEX2: a complete structure solution, refinement and analysis program.
J. Appl. Cryst. (2009). 42, 339-341.
;
_computing_publication_material
;
O. V. Dolomanov, L. J. Bourhis, R. J. Gildea, J. A. K. Howard and H. Puschmann,
OLEX2: a complete structure solution, refinement and analysis program.
J. Appl. Cryst. (2009). 42, 339-341.
;
_computing_structure_refinement
;
olex2.refine (L.J. Bourhis, O.V. Dolomanov, R.J. Gildea, J.A.K. Howard,
H. Puschmann, in preparation, 2011)
;
_computing_structure_solution
;
XS, G.M. Sheldrick, Acta Cryst.
(2008). A64, 112-122
;
_diffrn_ambient_temperature 100
_diffrn_detector 'CCD area detector'
_diffrn_detector_type 'Bruker Pt 135 CCD area detector'
_diffrn_measured_fraction_theta_full 0.906
_diffrn_measured_fraction_theta_max 0.906
_diffrn_measurement_device 'three-circle diffractometer'
_diffrn_measurement_device_type 'Bruker Pt 135 CCD area detector'
_diffrn_measurement_method '\f and \w scans'
_diffrn_radiation_collimation 'focused optics'
_diffrn_radiation_monochromator 'Bruker Helios multilayer optics'
_diffrn_radiation_probe x-ray
_diffrn_radiation_type CuK\a
_diffrn_radiation_wavelength 1.54188
_diffrn_radiation_xray_symbol K-L~3~
_diffrn_reflns_av_R_equivalents 0.0408
_diffrn_reflns_av_unetI/netI 0.0298
_diffrn_reflns_limit_h_max 20
_diffrn_reflns_limit_h_min -21
_diffrn_reflns_limit_k_max 12
_diffrn_reflns_limit_k_min -11
_diffrn_reflns_limit_l_max 24
_diffrn_reflns_limit_l_min -25
_diffrn_reflns_number 16975
_diffrn_reflns_theta_full 67.80
_diffrn_reflns_theta_max 67.80
_diffrn_reflns_theta_min 4.21
_diffrn_source 'Microstar rotating anode'
_diffrn_source_target Cu
_diffrn_source_type 'rotating anode'
_exptl_absorpt_coefficient_mu 0.585
_exptl_absorpt_correction_T_max 0.7530
_exptl_absorpt_correction_T_min 0.6191
_exptl_absorpt_correction_type multi-scan
_exptl_absorpt_process_details
;
SADABS-2008/1 (Bruker,2008) was used for absorption correction.
R(int) was 0.0910 before and 0.0638 after correction.
The Ratio of minimum to maximum transmission is 0.8222.
The \l/2 correction factor is 0.0015.
;
_exptl_crystal_colour 'clear light colourless'
_exptl_crystal_colour_lustre clear
_exptl_crystal_colour_modifier light
_exptl_crystal_colour_primary colourless
_exptl_crystal_density_diffrn 1.226
_exptl_crystal_density_method 'not measured'
_exptl_crystal_description block
_exptl_crystal_F_000 1560
_exptl_crystal_size_max 0.24
_exptl_crystal_size_mid 0.18
_exptl_crystal_size_min 0.09
_refine_diff_density_max 0.236
_refine_diff_density_min -0.214
_refine_diff_density_rms 0.039
_refine_ls_extinction_method none
_refine_ls_goodness_of_fit_ref 1.017
_refine_ls_hydrogen_treatment constr
_refine_ls_matrix_type full
_refine_ls_number_parameters 256
_refine_ls_number_reflns 3282
_refine_ls_number_restraints 0
_refine_ls_restrained_S_all 1.017
_refine_ls_R_factor_all 0.0382
_refine_ls_R_factor_gt 0.0367
_refine_ls_shift/su_max 0.001
_refine_ls_shift/su_mean 0.000
_refine_ls_structure_factor_coef Fsqd
_refine_ls_weighting_details 'calc w=1/[\s^2^(Fo^2^)+(0.0500P)^2^+3.1160P] where P=(Fo^2^+2Fc^2^)/3'
_refine_ls_weighting_scheme calc
_refine_ls_wR_factor_gt 0.0963
_refine_ls_wR_factor_ref 0.0976
_reflns_number_gt 3105
_reflns_number_total 3282
_reflns_threshold_expression >2sigma(I)
_cod_data_source_file c3cp50757b.txt
_cod_data_source_block frm_0m_sad
_cod_database_code 7211293

loop_
_space_group_symop_id
_space_group_symop_operation_xyz
1 'x, y, z'
2 '-x, y, -z+1/2'
3 'x+1/2, y+1/2, z'
4 '-x+1/2, y+1/2, -z+1/2'
5 '-x, -y, -z'
6 'x, -y, z-1/2'
7 '-x+1/2, -y+1/2, -z'
8 'x+1/2, -y+1/2, z-1/2'

loop_
_atom_site_label
_atom_site_type_symbol
_atom_site_fract_x
_atom_site_fract_y
_atom_site_fract_z
_atom_site_U_iso_or_equiv
_atom_site_adp_type
_atom_site_occupancy
_atom_site_symmetry_multiplicity
_atom_site_calc_flag
_atom_site_refinement_flags
O1 O 0.01933(4) 0.66420(9) 0.22304(4) 0.0206(2) Uani 1 1 d .
N3 N -0.07936(5) 0.53007(10) 0.16896(5) 0.0204(2) Uani 1 1 d .
N1 N -0.15877(5) 0.70928(10) 0.15725(5) 0.0206(2) Uani 1 1 d .
C5 C -0.09508(6) 0.76133(12) 0.16215(5) 0.0195(3) Uani 1 1 d .
C6 C -0.20541(7) 0.47614(12) 0.16911(6) 0.0204(3) Uani 1 1 d .
C18 C -0.08224(7) 0.90443(12) 0.16216(6) 0.0215(3) Uani 1 1 d .
C2 C -0.14562(6) 0.56853(12) 0.16246(5) 0.0196(3) Uani 1 1 d .
C19 C -0.01200(7) 0.95641(13) 0.16923(6) 0.0261(3) Uani 1 1 d .
H1 H 0.0288 0.8985 0.1751 0.031 Uiso 1 1 calc R
C12 C 0.00219(6) 0.64477(12) 0.11253(6) 0.0200(3) Uani 1 1 d .
C13 C 0.05897(7) 0.55407(13) 0.11613(6) 0.0245(3) Uani 1 1 d .
H14 H 0.0736 0.5005 0.1530 0.029 Uiso 1 1 calc R
C16 C 0.01488(7) 0.70600(13) 0.00744(6) 0.0254(3) Uani 1 1 d .
H11 H -0.0008 0.7571 -0.0301 0.030 Uiso 1 1 calc R
C4 C -0.03712(6) 0.65221(12) 0.16743(6) 0.0195(3) Uani 1 1 d .
C17 C -0.01937(7) 0.72056(12) 0.05800(6) 0.0226(3) Uani 1 1 d .
H10 H -0.0579 0.7829 0.0553 0.027 Uiso 1 1 calc R
C23 C -0.14177(8) 0.99153(13) 0.15410(6) 0.0284(3) Uani 1 1 d .
H5 H -0.1897 0.9574 0.1502 0.034 Uiso 1 1 calc R
C15 C 0.07181(7) 0.61745(13) 0.01149(6) 0.0266(3) Uani 1 1 d .
H12 H 0.0956 0.6083 -0.0230 0.032 Uiso 1 1 calc R
C14 C 0.09405(7) 0.54207(13) 0.06594(7) 0.0281(3) Uani 1 1 d .
H13 H 0.1335 0.4818 0.0689 0.034 Uiso 1 1 calc R
C26 C -0.32265(7) 0.67862(14) 0.07777(6) 0.0284(3) Uani 1 1 d .
H23A H -0.3396 0.7261 0.0376 0.043 Uiso 1 1 calc R
H23B H -0.2815 0.7265 0.1040 0.043 Uiso 1 1 calc R
H23C H -0.3625 0.6729 0.1005 0.043 Uiso 1 1 calc R
C20 C -0.00184(8) 1.09269(14) 0.16762(7) 0.0325(3) Uani 1 1 d .
H2 H 0.0460 1.1278 0.1725 0.039 Uiso 1 1 calc R
C25 C -0.36365(7) 0.47099(14) 0.02011(6) 0.0294(3) Uani 1 1 d .
H25A H -0.4062 0.4757 0.0396 0.044 Uiso 1 1 calc R
H25B H -0.3520 0.3779 0.0138 0.044 Uiso 1 1 calc R
H25C H -0.3745 0.5166 -0.0211 0.044 Uiso 1 1 calc R
C11 C -0.18855(7) 0.40069(14) 0.22484(6) 0.0262(3) Uani 1 1 d .
H17 H -0.1418 0.4103 0.2521 0.031 Uiso 1 1 calc R
C22 C -0.13089(9) 1.12677(14) 0.15189(7) 0.0354(3) Uani 1 1 d .
H4 H -0.1715 1.1852 0.1455 0.042 Uiso 1 1 calc R
C27 C -0.23751(7) 0.54482(14) 0.02667(6) 0.0288(3) Uani 1 1 d .
H24A H -0.2555 0.5909 -0.0137 0.043 Uiso 1 1 calc R
H24B H -0.2225 0.4547 0.0183 0.043 Uiso 1 1 calc R
H24C H -0.1957 0.5932 0.0516 0.043 Uiso 1 1 calc R
C9 C -0.30459(7) 0.29731(14) 0.20071(6) 0.0308(3) Uani 1 1 d .
H19 H -0.3392 0.2374 0.2112 0.037 Uiso 1 1 calc R
C8 C -0.32144(7) 0.36884(14) 0.14473(6) 0.0280(3) Uani 1 1 d .
H20 H -0.3675 0.3546 0.1170 0.034 Uiso 1 1 calc R
C24 C -0.29822(7) 0.53814(13) 0.06403(6) 0.0246(3) Uani 1 1 d .
C10 C -0.23756(8) 0.31261(15) 0.24154(6) 0.0306(3) Uani 1 1 d .
H18 H -0.2255 0.2638 0.2801 0.037 Uiso 1 1 calc R
C7 C -0.27391(7) 0.46136(13) 0.12682(6) 0.0228(3) Uani 1 1 d .
C21 C -0.06117(9) 1.17766(14) 0.15890(7) 0.0365(4) Uani 1 1 d .
H3 H -0.0540 1.2708 0.1577 0.044 Uiso 1 1 calc R

loop_
_atom_site_aniso_label
_atom_site_aniso_U_11
_atom_site_aniso_U_22
_atom_site_aniso_U_33
_atom_site_aniso_U_23
_atom_site_aniso_U_13
_atom_site_aniso_U_12
O1 0.0155(4) 0.0277(5) 0.0191(4) -0.0004(3) 0.0046(3) -0.0009(3)
N3 0.0185(5) 0.0209(5) 0.0214(5) -0.0005(4) 0.0031(4) -0.0020(4)
N1 0.0193(5) 0.0212(6) 0.0208(5) -0.0012(4) 0.0036(4) -0.0005(4)
C5 0.0191(6) 0.0230(6) 0.0161(6) -0.0010(5) 0.0033(5) 0.0003(5)
C6 0.0189(6) 0.0208(6) 0.0223(6) -0.0038(5) 0.0061(5) -0.0019(5)
C18 0.0259(7) 0.0204(6) 0.0187(6) -0.0005(5) 0.0062(5) 0.0001(5)
C2 0.0196(6) 0.0212(6) 0.0178(6) -0.0019(5) 0.0036(5) -0.0016(5)
C19 0.0287(7) 0.0245(7) 0.0264(7) -0.0019(5) 0.0085(5) -0.0022(5)
C12 0.0154(6) 0.0210(6) 0.0225(6) -0.0039(5) 0.0015(5) -0.0040(5)
C13 0.0217(7) 0.0248(7) 0.0257(7) 0.0000(5) 0.0022(5) 0.0013(5)
C16 0.0247(7) 0.0280(7) 0.0227(6) -0.0004(5) 0.0035(5) -0.0037(5)
C4 0.0159(6) 0.0192(6) 0.0219(6) -0.0005(5) 0.0006(5) -0.0013(5)
C17 0.0189(6) 0.0229(7) 0.0250(6) -0.0019(5) 0.0023(5) -0.0005(5)
C23 0.0308(7) 0.0254(7) 0.0290(7) -0.0009(6) 0.0066(6) 0.0026(5)
C15 0.0230(7) 0.0310(7) 0.0274(7) -0.0058(6) 0.0089(5) -0.0048(5)
C14 0.0215(7) 0.0285(7) 0.0347(7) -0.0050(6) 0.0069(6) 0.0030(5)
C26 0.0220(7) 0.0305(7) 0.0307(7) 0.0016(6) 0.0012(5) -0.0002(5)
C20 0.0400(8) 0.0271(7) 0.0332(7) -0.0030(6) 0.0138(6) -0.0106(6)
C25 0.0251(7) 0.0329(8) 0.0276(7) 0.0019(6) -0.0002(6) -0.0044(5)
C11 0.0224(7) 0.0312(7) 0.0233(6) -0.0013(6) 0.0012(5) -0.0049(5)
C22 0.0460(9) 0.0238(7) 0.0371(8) 0.0004(6) 0.0109(7) 0.0086(6)
C27 0.0264(7) 0.0362(8) 0.0236(6) 0.0023(6) 0.0047(5) -0.0024(6)
C9 0.0269(7) 0.0370(8) 0.0298(7) 0.0032(6) 0.0091(6) -0.0118(6)
C8 0.0195(7) 0.0361(8) 0.0276(7) -0.0006(6) 0.0031(5) -0.0074(5)
C24 0.0200(6) 0.0276(7) 0.0252(6) 0.0009(5) 0.0025(5) -0.0033(5)
C10 0.0315(8) 0.0369(8) 0.0231(6) 0.0047(6) 0.0049(6) -0.0073(6)
C7 0.0195(6) 0.0251(7) 0.0240(6) -0.0019(5) 0.0055(5) -0.0015(5)
C21 0.0587(10) 0.0192(7) 0.0342(8) -0.0008(6) 0.0159(7) -0.0033(6)

loop_
_atom_type_symbol
_atom_type_description
_atom_type_scat_dispersion_real
_atom_type_scat_dispersion_imag
_atom_type_scat_source
C C 0.0181 0.0091 'International Tables Vol C Tables 4.2.6.8 and 6.1.1.4'
H H 0.0000 0.0000 'International Tables Vol C Tables 4.2.6.8 and 6.1.1.4'
N N 0.0311 0.0180 'International Tables Vol C Tables 4.2.6.8 and 6.1.1.4'
O O 0.0492 0.0322 'International Tables Vol C Tables 4.2.6.8 and 6.1.1.4'

loop_
_geom_angle_atom_site_label_1
_geom_angle_atom_site_label_2
_geom_angle_atom_site_label_3
_geom_angle
_geom_angle_site_symmetry_3
C4 O1 O1 104.73(9) 2
C2 N3 C4 105.11(10) .
C5 N1 C2 104.70(10) .
N1 C5 C18 123.46(11) .
N1 C5 C4 110.21(10) .
C18 C5 C4 126.33(10) .
C11 C6 C2 112.72(11) .
C11 C6 C7 120.10(11) .
C7 C6 C2 127.17(11) .
C19 C18 C5 121.45(11) .
C19 C18 C23 119.20(12) .
C23 C18 C5 119.34(11) .
N3 C2 N1 116.90(10) .
N3 C2 C6 122.34(11) .
N1 C2 C6 120.20(10) .
C18 C19 H1 120.0 .
C20 C19 C18 120.00(13) .
C20 C19 H1 120.0 .
C13 C12 C4 118.79(11) .
C17 C12 C13 119.29(11) .
C17 C12 C4 121.83(11) .
C12 C13 H14 120.0 .
C14 C13 C12 120.00(12) .
C14 C13 H14 120.0 .
C17 C16 H11 119.9 .
C15 C16 H11 119.9 .
C15 C16 C17 120.19(12) .
O1 C4 N3 111.15(9) .
O1 C4 C5 112.94(9) .
O1 C4 C12 104.98(9) .
N3 C4 C5 102.96(9) .
N3 C4 C12 109.29(9) .
C12 C4 C5 115.62(10) .
C12 C17 C16 120.40(12) .
C12 C17 H10 119.8 .
C16 C17 H10 119.8 .
C18 C23 H5 119.9 .
C22 C23 C18 120.14(13) .
C22 C23 H5 119.9 .
C16 C15 H12 120.1 .
C16 C15 C14 119.79(12) .
C14 C15 H12 120.1 .
C13 C14 H13 119.8 .
C15 C14 C13 120.31(12) .
C15 C14 H13 119.8 .
H23A C26 H23B 109.5 .
H23A C26 H23C 109.5 .
H23B C26 H23C 109.5 .
C24 C26 H23A 109.5 .
C24 C26 H23B 109.5 .
C24 C26 H23C 109.5 .
C19 C20 H2 119.9 .
C21 C20 C19 120.25(13) .
C21 C20 H2 119.9 .
H25A C25 H25B 109.5 .
H25A C25 H25C 109.5 .
H25B C25 H25C 109.5 .
C24 C25 H25A 109.5 .
C24 C25 H25B 109.5 .
C24 C25 H25C 109.5 .
C6 C11 H17 118.9 .
C10 C11 C6 122.16(12) .
C10 C11 H17 118.9 .
C23 C22 H4 119.8 .
C23 C22 C21 120.38(14) .
C21 C22 H4 119.8 .
H24A C27 H24B 109.5 .
H24A C27 H24C 109.5 .
H24B C27 H24C 109.5 .
C24 C27 H24A 109.5 .
C24 C27 H24B 109.5 .
C24 C27 H24C 109.5 .
C8 C9 H19 119.9 .
C10 C9 H19 119.9 .
C10 C9 C8 120.23(12) .
C9 C8 H20 118.4 .
C9 C8 C7 123.19(12) .
C7 C8 H20 118.4 .
C26 C24 C25 106.96(11) .
C26 C24 C7 109.80(11) .
C25 C24 C7 111.45(11) .
C27 C24 C26 110.33(11) .
C27 C24 C25 106.49(11) .
C27 C24 C7 111.66(11) .
C11 C10 H18 120.9 .
C9 C10 C11 118.30(12) .
C9 C10 H18 120.9 .
C6 C7 C24 124.68(11) .
C8 C7 C6 115.98(11) .
C8 C7 C24 119.34(11) .
C20 C21 H3 120.0 .
C22 C21 C20 120.01(13) .
C22 C21 H3 120.0 .

loop_
_geom_bond_atom_site_label_1
_geom_bond_atom_site_label_2
_geom_bond_distance
_geom_bond_site_symmetry_2
O1 O1 1.4960(16) 2
O1 C4 1.4236(14) .
N3 C2 1.2824(16) .
N3 C4 1.4691(15) .
N1 C5 1.2899(15) .
N1 C2 1.4405(16) .
C5 C18 1.4626(17) .
C5 C4 1.5349(16) .
C6 C2 1.4896(16) .
C6 C11 1.3980(18) .
C6 C7 1.4155(17) .
C18 C19 1.3974(18) .
C18 C23 1.4030(18) .
C19 H1 0.9500 .
C19 C20 1.3885(19) .
C12 C13 1.3945(17) .
C12 C4 1.5241(17) .
C12 C17 1.3861(18) .
C13 H14 0.9500 .
C13 C14 1.3865(19) .
C16 H11 0.9500 .
C16 C17 1.3862(18) .
C16 C15 1.3815(19) .
C17 H10 0.9500 .
C23 H5 0.9500 .
C23 C22 1.381(2) .
C15 H12 0.9500 .
C15 C14 1.384(2) .
C14 H13 0.9500 .
C26 H23A 0.9800 .
C26 H23B 0.9800 .
C26 H23C 0.9800 .
C26 C24 1.5370(19) .
C20 H2 0.9500 .
C20 C21 1.386(2) .
C25 H25A 0.9800 .
C25 H25B 0.9800 .
C25 H25C 0.9800 .
C25 C24 1.5373(18) .
C11 H17 0.9500 .
C11 C10 1.3813(19) .
C22 H4 0.9500 .
C22 C21 1.384(2) .
C27 H24A 0.9800 .
C27 H24B 0.9800 .
C27 H24C 0.9800 .
C27 C24 1.5320(18) .
C9 H19 0.9500 .
C9 C8 1.381(2) .
C9 C10 1.3805(19) .
C8 H20 0.9500 .
C8 C7 1.4014(18) .
C24 C7 1.5392(18) .
C10 H18 0.9500 .
C21 H3 0.9500 .
